data_4340967
loop_
_publ_author_name
'Bugaris, Daniel E.'
'Malliakas, Christos D.'
'Shoemaker, Daniel P.'
'Do, Dat T.'
'Chung, Duck Young'
'Mahanti, Subhendra D.'
'Kanatzidis, Mercouri G.'

_publ_section_title
;
 Crystal growth and characterization of the narrow-band-gap semiconductors
 OsPn&#x2082; (Pn = P, As, Sb).
;
_journal_issue 18
_journal_name_full 'Inorganic chemistry'
_journal_page_first 9959
_journal_page_last 9968
_journal_paper_doi 10.1021/ic501733z
_journal_volume 53
_journal_year 2014
_chemical_formula_moiety 'Os Sb2'
_chemical_formula_sum 'Os Sb2'
_chemical_formula_weight 433.70
_chemical_name_systematic
; 
 ? 
;
_space_group_IT_number 58
_symmetry_cell_setting orthorhombic
_symmetry_space_group_name_Hall '-P 2 2n'
_symmetry_space_group_name_H-M 'P n n m'
_atom_sites_solution_primary direct
_atom_sites_solution_secondary difmap
_audit_creation_method SHELXL-97
_cell_angle_alpha 90.00
_cell_angle_beta 90.00
_cell_angle_gamma 90.00
_cell_formula_units_Z 2
_cell_length_a 5.9381(12)
_cell_length_b 6.6961(13)
_cell_length_c 3.2044(6)
_cell_measurement_reflns_used 7024
_cell_measurement_temperature 298(2)
_cell_measurement_theta_max 29.71
_cell_measurement_theta_min 2.95
_cell_volume 127.41(4)
_computing_cell_refinement 'STOE X-AREA'
_computing_data_collection 'STOE X-AREA'
_computing_data_reduction 'STOE X-RED'
_computing_molecular_graphics Diamond
_computing_publication_material SHELXTL
_computing_structure_refinement 'SHELXL-97 (Sheldrick, 2008)'
_computing_structure_solution 'SHELXS-97 (Sheldrick, 2008)'
_diffrn_ambient_temperature 298(2)
_diffrn_measured_fraction_theta_full 0.970
_diffrn_measured_fraction_theta_max 0.970
_diffrn_measurement_device_type 'STOE IPDS 2T'
_diffrn_measurement_method 'rotation method'
_diffrn_radiation_monochromator 'plane graphite'
_diffrn_radiation_source 'sealed X-ray tube, long-fine focus'
_diffrn_radiation_type MoK\a
_diffrn_radiation_wavelength 0.71073
_diffrn_reflns_av_R_equivalents 0.0814
_diffrn_reflns_av_sigmaI/netI 0.0443
_diffrn_reflns_limit_h_max 8
_diffrn_reflns_limit_h_min -8
_diffrn_reflns_limit_k_max 8
_diffrn_reflns_limit_k_min -9
_diffrn_reflns_limit_l_max 4
_diffrn_reflns_limit_l_min -4
_diffrn_reflns_number 1069
_diffrn_reflns_theta_full 29.10
_diffrn_reflns_theta_max 29.10
_diffrn_reflns_theta_min 4.59
_exptl_absorpt_coefficient_mu 70.385
_exptl_absorpt_correction_T_max 0.1787
_exptl_absorpt_correction_T_min 0.0179
_exptl_absorpt_correction_type integration
_exptl_absorpt_process_details X-Shape
_exptl_crystal_colour black
_exptl_crystal_density_diffrn 11.305
_exptl_crystal_density_method 'not measured'
_exptl_crystal_description 'long thin plate'
_exptl_crystal_F_000 356
_exptl_crystal_size_max 0.268
_exptl_crystal_size_mid 0.049
_exptl_crystal_size_min 0.036
_refine_diff_density_max 6.106
_refine_diff_density_min -6.305
_refine_diff_density_rms 1.133
_refine_ls_extinction_coef 0.50(3)
_refine_ls_extinction_expression Fc^*^=kFc[1+0.001xFc^2^\l^3^/sin(2\q)]^-1/4^
_refine_ls_extinction_method SHELXL
_refine_ls_goodness_of_fit_ref 1.190
_refine_ls_matrix_type full
_refine_ls_number_parameters 12
_refine_ls_number_reflns 193
_refine_ls_number_restraints 0
_refine_ls_restrained_S_all 1.190
_refine_ls_R_factor_all 0.0371
_refine_ls_R_factor_gt 0.0371
_refine_ls_shift/su_max 0.000
_refine_ls_shift/su_mean 0.000
_refine_ls_structure_factor_coef Fsqd
_refine_ls_weighting_details 'calc w=1/[\s^2^(Fo^2^)+(0.0672P)^2^+0.1111P] where P=(Fo^2^+2Fc^2^)/3'
_refine_ls_weighting_scheme calc
_refine_ls_wR_factor_gt 0.0895
_refine_ls_wR_factor_ref 0.0895
_reflns_number_gt 193
_reflns_number_total 193
_reflns_threshold_expression >2sigma(I)
_cod_data_source_file ic501733z_si_001.cif
_cod_data_source_block OsSb2
_cod_depositor_comments 'Adding full bibliography for 4340965--4340967.cif.'
_cod_original_sg_symbol_H-M Pnnm
_cod_database_code 4340967

loop_
_symmetry_equiv_pos_as_xyz
'x, y, z'
'-x, -y, z'
'-x+1/2, y+1/2, -z+1/2'
'x+1/2, -y+1/2, -z+1/2'
'-x, -y, -z'
'x, y, -z'
'x-1/2, -y-1/2, z-1/2'
'-x-1/2, y-1/2, z-1/2'

loop_
_atom_site_label
_atom_site_type_symbol
_atom_site_fract_x
_atom_site_fract_y
_atom_site_fract_z
_atom_site_U_iso_or_equiv
_atom_site_adp_type
_atom_site_occupancy
_atom_site_symmetry_multiplicity
_atom_site_calc_flag
_atom_site_refinement_flags
Os1 Os 0.0000 0.0000 0.0000 0.0035(5) Uani 1 4 d S
Sb1 Sb 0.18045(12) 0.35889(9) 0.0000 0.0046(5) Uani 1 2 d S

loop_
_atom_site_aniso_label
_atom_site_aniso_U_11
_atom_site_aniso_U_22
_atom_site_aniso_U_33
_atom_site_aniso_U_23
_atom_site_aniso_U_13
_atom_site_aniso_U_12
Os1 0.0024(6) 0.0038(6) 0.0044(6) 0.000 0.000 -0.00025(14)
Sb1 0.0033(6) 0.0052(7) 0.0052(6) 0.000 0.000 -0.00114(17)

loop_
_atom_type_symbol
_atom_type_description
_atom_type_scat_dispersion_real
_atom_type_scat_dispersion_imag
_atom_type_scat_source
Sb Sb -0.5866 1.5461 'International Tables Vol C Tables 4.2.6.8 and 6.1.1.4'
Os Os -1.2165 7.6030 'International Tables Vol C Tables 4.2.6.8 and 6.1.1.4'

loop_
_geom_angle_atom_site_label_1
_geom_angle_atom_site_label_2
_geom_angle_atom_site_label_3
_geom_angle
_geom_angle_site_symmetry_1
_geom_angle_site_symmetry_3
Sb1 Os1 Sb1 180.0 5 .
Sb1 Os1 Sb1 91.947(13) 5 7_565
Sb1 Os1 Sb1 88.054(13) . 7_565
Sb1 Os1 Sb1 88.053(13) 5 3_545
Sb1 Os1 Sb1 91.946(13) . 3_545
Sb1 Os1 Sb1 180.00(2) 7_565 3_545
Sb1 Os1 Sb1 91.947(13) 5 7_566
Sb1 Os1 Sb1 88.054(13) . 7_566
Sb1 Os1 Sb1 74.17(2) 7_565 7_566
Sb1 Os1 Sb1 105.83(2) 3_545 7_566
Sb1 Os1 Sb1 88.053(13) 5 3_544
Sb1 Os1 Sb1 91.946(13) . 3_544
Sb1 Os1 Sb1 105.83(2) 7_565 3_544
Sb1 Os1 Sb1 74.17(2) 3_545 3_544
Sb1 Os1 Sb1 180.0 7_566 3_544
Os1 Sb1 Os1 127.996(18) . 3
Os1 Sb1 Os1 127.996(18) . 3_554
Os1 Sb1 Os1 74.17(2) 3 3_554
Os1 Sb1 Sb1 107.37(4) . 5_565
Os1 Sb1 Sb1 107.48(3) 3 5_565
Os1 Sb1 Sb1 107.48(3) 3_554 5_565
Os1 Sb1 Sb1 90.0 . 1_554
Os1 Sb1 Sb1 127.084(11) 3 1_554
Os1 Sb1 Sb1 52.917(11) 3_554 1_554
Sb1 Sb1 Sb1 90.0 5_565 1_554
Os1 Sb1 Sb1 90.0 . 1_556
Os1 Sb1 Sb1 52.917(11) 3 1_556
Os1 Sb1 Sb1 127.084(11) 3_554 1_556
Sb1 Sb1 Sb1 90.0 5_565 1_556
Sb1 Sb1 Sb1 180.0 1_554 1_556

loop_
_geom_bond_atom_site_label_1
_geom_bond_atom_site_label_2
_geom_bond_distance
_geom_bond_site_symmetry_2
Os1 Sb1 2.6312(7) 5
Os1 Sb1 2.6312(7) .
Os1 Sb1 2.6572(6) 7_565
Os1 Sb1 2.6572(6) 3_545
Os1 Sb1 2.6572(6) 7_566
Os1 Sb1 2.6572(6) 3_544
Sb1 Os1 2.6571(6) 3
Sb1 Os1 2.6571(6) 3_554
Sb1 Sb1 2.8573(14) 5_565
Sb1 Sb1 3.2044(6) 1_554
Sb1 Sb1 3.2044(6) 1_556
